data_7027749
loop_
_publ_author_name
'Adams, Harry'
'Bastida, Rufina'
'Fenton, David E.'
'Mac\'ias, Alejandro'
'Spey, Sharon E.'
'Valencia, Laura'

_publ_section_title
;
 Zinc and cadmium complexes of an 18-membered N4O2 oxaaza-Schiff base
 macrocycle and the corresponding reduced form&#x200A;&#x2020;
;
_journal_issue 23
_journal_name_full 'Journal of the Chemical Society, Dalton Transactions'
_journal_page_first 4131
_journal_paper_doi 10.1039/a906372b
_journal_year 1999
_chemical_formula_sum 'C23 H22 Cd N6 O8'
_chemical_formula_weight 622.87
_chemical_name_systematic
; 
 ? 
;
_space_group_IT_number 14
_symmetry_cell_setting monoclinic
_symmetry_space_group_name_Hall '-P 2yn'
_symmetry_space_group_name_H-M 'P 1 21/n 1'
_atom_sites_solution_hydrogens geom
_atom_sites_solution_primary direct
_atom_sites_solution_secondary difmap
_audit_creation_method SHELXL-97
_cell_angle_alpha 90.00
_cell_angle_beta 95.467(18)
_cell_angle_gamma 90.00
_cell_formula_units_Z 4
_cell_length_a 7.9479(13)
_cell_length_b 12.605(2)
_cell_length_c 23.682(4)
_cell_measurement_temperature 150(2)
_cell_volume 2361.7(7)
_computing_structure_refinement 'SHELXL-97 (Sheldrick, 1997)'
_computing_structure_solution 'SHELXS-97 (Sheldrick, 1990)'
_diffrn_ambient_temperature 150(2)
_diffrn_measured_fraction_theta_full 0.964
_diffrn_measured_fraction_theta_max 0.964
_diffrn_radiation_monochromator graphite
_diffrn_radiation_source 'fine-focus sealed tube'
_diffrn_radiation_type MoK\a
_diffrn_radiation_wavelength 0.71073
_diffrn_reflns_av_R_equivalents 0.0587
_diffrn_reflns_av_sigmaI/netI 0.0453
_diffrn_reflns_limit_h_max 10
_diffrn_reflns_limit_h_min -9
_diffrn_reflns_limit_k_max 15
_diffrn_reflns_limit_k_min -16
_diffrn_reflns_limit_l_max 26
_diffrn_reflns_limit_l_min -31
_diffrn_reflns_number 15442
_diffrn_reflns_theta_full 28.34
_diffrn_reflns_theta_max 28.34
_diffrn_reflns_theta_min 1.73
_exptl_absorpt_coefficient_mu 0.988
_exptl_absorpt_correction_T_max 0.9076
_exptl_absorpt_correction_T_min 0.6378
_exptl_absorpt_correction_type semi-empirical
_exptl_crystal_colour yellow
_exptl_crystal_density_diffrn 1.752
_exptl_crystal_density_method 'not measured'
_exptl_crystal_description block
_exptl_crystal_F_000 1256
_exptl_crystal_size_max 0.50
_exptl_crystal_size_mid 0.10
_exptl_crystal_size_min 0.10
_refine_diff_density_max 1.306
_refine_diff_density_min -0.792
_refine_diff_density_rms 0.126
_refine_ls_extinction_method none
_refine_ls_goodness_of_fit_ref 0.983
_refine_ls_hydrogen_treatment mixed
_refine_ls_matrix_type full
_refine_ls_number_parameters 343
_refine_ls_number_reflns 5685
_refine_ls_number_restraints 0
_refine_ls_restrained_S_all 0.983
_refine_ls_R_factor_all 0.0478
_refine_ls_R_factor_gt 0.0370
_refine_ls_shift/su_max 0.001
_refine_ls_shift/su_mean 0.000
_refine_ls_structure_factor_coef Fsqd
_refine_ls_weighting_details 'calc w=1/[\s^2^(Fo^2^)+(0.0629P)^2^+0.0000P] where P=(Fo^2^+2Fc^2^)/3'
_refine_ls_weighting_scheme calc
_refine_ls_wR_factor_gt 0.0897
_refine_ls_wR_factor_ref 0.0952
_reflns_number_gt 4627
_reflns_number_total 5685
_reflns_threshold_expression >2sigma(I)
_cod_data_source_file 906372bsup1.cif
_cod_data_source_block ifn14a
_cod_depositor_comments
;
The following automatic conversions were performed:
'_atom_site_symetry_multiplicity' tag replaced with
'_atom_site_symmetry_multiplicity'.

Automatic conversion script
Id: cif_correct_tags 1440 2010-10-19 06:21:57Z saulius 

The following automatic conversions were performed:

'_symmetry_cell_setting' value 'Monoclinic' changed to 'monoclinic'
according to /home/saulius/struct/CIF-dictionaries/cif_core.dic
dictionary named 'cif_core.dic' version 2.4.2 from 2011-04-26.

Automatic conversion script
Id: cif_fix_values 1891 2012-01-12 08:04:46Z andrius 
;
_cod_original_sg_symbol_H-M P2(1)/n
_cod_database_code 7027749

loop_
_symmetry_equiv_pos_as_xyz
'x, y, z'
'-x+1/2, y+1/2, -z+1/2'
'-x, -y, -z'
'x-1/2, -y-1/2, z-1/2'

loop_
_atom_site_label
_atom_site_type_symbol
_atom_site_fract_x
_atom_site_fract_y
_atom_site_fract_z
_atom_site_U_iso_or_equiv
_atom_site_adp_type
_atom_site_occupancy
_atom_site_symmetry_multiplicity
_atom_site_calc_flag
_atom_site_refinement_flags
Cd1 Cd 0.20056(2) 0.269165(14) 0.097747(7) 0.02751(8) Uani 1 1 d .
O1 O -0.0704(2) 0.37974(13) 0.14715(7) 0.0303(4) Uani 1 1 d .
O2 O 0.3231(2) 0.08068(14) 0.14603(8) 0.0370(4) Uani 1 1 d .
O3 O 0.4505(3) 0.33413(18) 0.14933(9) 0.0494(5) Uani 1 1 d .
O4 O 0.5037(2) 0.40469(17) 0.23233(9) 0.0446(5) Uani 1 1 d .
O5 O 0.2574(3) 0.33925(18) 0.20667(10) 0.0516(6) Uani 1 1 d .
O6 O -0.1348(3) 0.17026(18) -0.04110(8) 0.0467(5) Uani 1 1 d .
O7 O 0.0792(3) 0.13684(16) 0.02037(8) 0.0420(5) Uani 1 1 d .
O8 O -0.0630(3) 0.27955(15) 0.02802(9) 0.0443(5) Uani 1 1 d .
N1 N 0.3164(2) 0.34858(16) 0.01842(8) 0.0266(4) Uani 1 1 d .
N2 N 0.1463(3) 0.46864(16) 0.08889(9) 0.0273(4) Uani 1 1 d .
N3 N 0.0093(3) 0.16056(16) 0.14477(9) 0.0310(4) Uani 1 1 d .
H3B H -0.0155 0.1058 0.1204 0.037 Uiso 1 1 calc R
N4 N 0.4487(3) 0.16048(16) 0.05686(9) 0.0273(4) Uani 1 1 d .
N5 N 0.4047(3) 0.36015(16) 0.19671(10) 0.0347(5) Uani 1 1 d .
N6 N -0.0414(3) 0.19451(18) 0.00158(9) 0.0322(5) Uani 1 1 d .
C1 C 0.4146(3) 0.2942(2) -0.01405(10) 0.0275(5) Uani 1 1 d .
C2 C 0.4616(3) 0.3335(2) -0.06518(11) 0.0327(5) Uani 1 1 d .
H2 H 0.5291 0.2935 -0.0871 0.039 Uiso 1 1 calc R
C3 C 0.4057(3) 0.4339(2) -0.08300(11) 0.0335(5) Uani 1 1 d .
H3A H 0.4325 0.4613 -0.1175 0.040 Uiso 1 1 calc R
C4 C 0.3099(3) 0.4920(2) -0.04846(10) 0.0305(5) Uani 1 1 d .
H4 H 0.2741 0.5601 -0.0587 0.037 Uiso 1 1 calc R
C5 C 0.2680(3) 0.44705(19) 0.00165(10) 0.0270(5) Uani 1 1 d .
C6 C 0.1774(3) 0.50913(19) 0.04184(10) 0.0278(5) Uani 1 1 d .
H6 H 0.1428 0.5781 0.0328 0.033 Uiso 1 1 calc R
C7 C 0.0740(3) 0.53252(19) 0.12913(10) 0.0285(5) Uani 1 1 d .
C8 C 0.1115(3) 0.6394(2) 0.13822(12) 0.0357(6) Uani 1 1 d .
H8 H 0.1829 0.6742 0.1154 0.043 Uiso 1 1 calc R
C9 C 0.0420(4) 0.6938(2) 0.18136(13) 0.0410(6) Uani 1 1 d .
H9 H 0.0687 0.7648 0.1880 0.049 Uiso 1 1 calc R
C10 C -0.0662(4) 0.6427(2) 0.21421(12) 0.0396(6) Uani 1 1 d .
H10 H -0.1131 0.6799 0.2428 0.048 Uiso 1 1 calc R
C11 C -0.1067(3) 0.5364(2) 0.20555(11) 0.0327(5) Uani 1 1 d .
H11 H -0.1802 0.5024 0.2279 0.039 Uiso 1 1 calc R
C12 C -0.0355(3) 0.48194(19) 0.16291(10) 0.0279(5) Uani 1 1 d .
C13 C -0.1395(3) 0.3094(2) 0.18600(11) 0.0305(5) Uani 1 1 d .
H13A H -0.2486 0.3345 0.1957 0.037 Uiso 1 1 calc R
H13B H -0.0642 0.3021 0.2205 0.037 Uiso 1 1 calc R
C14 C -0.1568(3) 0.2061(2) 0.15424(12) 0.0326(5) Uani 1 1 d .
H14A H -0.2184 0.1560 0.1756 0.039 Uiso 1 1 calc R
H14B H -0.2215 0.2175 0.1179 0.039 Uiso 1 1 calc R
C15 C 0.0877(4) 0.1095(2) 0.19679(12) 0.0375(6) Uani 1 1 d .
H15A H 0.0011 0.0749 0.2164 0.045 Uiso 1 1 calc R
H15B H 0.1413 0.1630 0.2219 0.045 Uiso 1 1 calc R
C16 C 0.2178(4) 0.0286(2) 0.18279(13) 0.0403(6) Uani 1 1 d .
H16A H 0.2838 0.0050 0.2170 0.048 Uiso 1 1 calc R
H16B H 0.1632 -0.0325 0.1641 0.048 Uiso 1 1 calc R
C17 C 0.4568(3) 0.0263(2) 0.12863(11) 0.0319(5) Uani 1 1 d .
C18 C 0.5270(4) -0.0634(2) 0.15611(12) 0.0388(6) Uani 1 1 d .
H18 H 0.4757 -0.0936 0.1860 0.047 Uiso 1 1 calc R
C19 C 0.6730(4) -0.1074(2) 0.13881(12) 0.0428(7) Uani 1 1 d .
H19 H 0.7226 -0.1652 0.1583 0.051 Uiso 1 1 calc R
C20 C 0.7461(4) -0.0660(2) 0.09276(12) 0.0397(6) Uani 1 1 d .
H20 H 0.8446 -0.0959 0.0815 0.048 Uiso 1 1 calc R
C21 C 0.6723(3) 0.0199(2) 0.06361(11) 0.0331(5) Uani 1 1 d .
H21 H 0.7197 0.0463 0.0321 0.040 Uiso 1 1 calc R
C22 C 0.5271(3) 0.06719(19) 0.08115(11) 0.0293(5) Uani 1 1 d .
C23 C 0.4826(3) 0.19164(19) 0.00829(10) 0.0275(5) Uani 1 1 d .
H23 H 0.5498 0.1503 -0.0131 0.033 Uiso 1 1 calc R

loop_
_atom_site_aniso_label
_atom_site_aniso_U_11
_atom_site_aniso_U_22
_atom_site_aniso_U_33
_atom_site_aniso_U_23
_atom_site_aniso_U_13
_atom_site_aniso_U_12
Cd1 0.02751(11) 0.02823(12) 0.02742(12) 0.00377(6) 0.00594(7) -0.00221(6)
O1 0.0369(10) 0.0257(8) 0.0292(9) -0.0005(7) 0.0080(7) -0.0033(7)
O2 0.0378(10) 0.0326(10) 0.0430(11) 0.0137(8) 0.0151(8) 0.0060(8)
O3 0.0505(12) 0.0560(13) 0.0402(11) -0.0167(10) -0.0040(9) 0.0157(10)
O4 0.0365(11) 0.0476(12) 0.0503(12) -0.0228(10) 0.0065(9) -0.0053(9)
O5 0.0310(10) 0.0498(12) 0.0724(15) 0.0158(11) -0.0028(10) -0.0071(9)
O6 0.0421(11) 0.0630(14) 0.0336(11) 0.0022(9) -0.0035(9) -0.0087(10)
O7 0.0404(11) 0.0456(11) 0.0401(11) -0.0005(9) 0.0047(8) 0.0098(9)
O8 0.0605(14) 0.0333(11) 0.0400(12) 0.0040(8) 0.0087(10) 0.0074(9)
N1 0.0267(10) 0.0268(10) 0.0266(10) 0.0009(8) 0.0047(8) -0.0015(8)
N2 0.0264(10) 0.0260(10) 0.0301(11) 0.0006(8) 0.0056(8) -0.0006(8)
N3 0.0369(11) 0.0255(10) 0.0321(11) 0.0001(8) 0.0106(9) -0.0014(8)
N4 0.0282(10) 0.0223(9) 0.0314(11) -0.0014(8) 0.0030(8) -0.0021(8)
N5 0.0341(12) 0.0259(10) 0.0433(13) -0.0032(9) -0.0010(10) 0.0047(9)
N6 0.0320(11) 0.0353(11) 0.0304(11) 0.0034(9) 0.0090(9) -0.0035(9)
C1 0.0261(11) 0.0292(12) 0.0279(12) -0.0008(9) 0.0061(9) -0.0045(9)
C2 0.0302(13) 0.0384(14) 0.0303(13) -0.0026(10) 0.0074(10) -0.0036(10)
C3 0.0361(13) 0.0393(14) 0.0252(12) 0.0045(10) 0.0037(10) -0.0079(11)
C4 0.0321(13) 0.0302(12) 0.0286(13) 0.0049(9) -0.0002(10) -0.0051(10)
C5 0.0259(11) 0.0286(12) 0.0264(12) 0.0033(9) 0.0029(9) -0.0012(9)
C6 0.0266(12) 0.0263(12) 0.0304(13) 0.0035(9) 0.0023(9) 0.0012(9)
C7 0.0268(12) 0.0285(12) 0.0307(13) 0.0011(9) 0.0047(9) 0.0023(9)
C8 0.0373(14) 0.0301(13) 0.0414(15) 0.0013(11) 0.0122(11) -0.0014(10)
C9 0.0514(17) 0.0270(12) 0.0463(16) -0.0043(12) 0.0135(13) 0.0009(12)
C10 0.0499(17) 0.0340(14) 0.0368(15) -0.0050(11) 0.0139(12) 0.0052(12)
C11 0.0363(13) 0.0323(13) 0.0306(13) 0.0023(10) 0.0090(10) 0.0018(10)
C12 0.0278(12) 0.0276(12) 0.0286(12) 0.0021(9) 0.0035(9) 0.0023(9)
C13 0.0305(12) 0.0287(12) 0.0333(13) 0.0037(10) 0.0086(10) -0.0008(10)
C14 0.0293(12) 0.0333(13) 0.0363(14) -0.0007(10) 0.0083(10) -0.0073(10)
C15 0.0409(15) 0.0363(14) 0.0364(14) 0.0107(11) 0.0093(11) 0.0005(11)
C16 0.0393(15) 0.0369(14) 0.0464(16) 0.0157(12) 0.0124(12) 0.0020(11)
C17 0.0321(13) 0.0296(12) 0.0337(13) -0.0010(10) 0.0012(10) 0.0008(10)
C18 0.0491(16) 0.0327(13) 0.0344(14) 0.0042(11) 0.0025(12) 0.0056(12)
C19 0.0545(18) 0.0321(14) 0.0401(16) -0.0017(12) -0.0047(13) 0.0124(12)
C20 0.0414(15) 0.0337(14) 0.0433(16) -0.0106(12) -0.0002(12) 0.0102(12)
C21 0.0341(13) 0.0329(13) 0.0323(13) -0.0076(10) 0.0027(10) 0.0017(10)
C22 0.0321(13) 0.0243(11) 0.0308(12) -0.0029(9) -0.0001(10) 0.0000(9)
C23 0.0299(12) 0.0228(11) 0.0310(12) -0.0004(9) 0.0082(9) -0.0012(9)

loop_
_atom_type_symbol
_atom_type_description
_atom_type_scat_dispersion_real
_atom_type_scat_dispersion_imag
_atom_type_scat_source
C C 0.0033 0.0016 'International Tables Vol C Tables 4.2.6.8 and 6.1.1.4'
H H 0.0000 0.0000 'International Tables Vol C Tables 4.2.6.8 and 6.1.1.4'
N N 0.0061 0.0033 'International Tables Vol C Tables 4.2.6.8 and 6.1.1.4'
O O 0.0106 0.0060 'International Tables Vol C Tables 4.2.6.8 and 6.1.1.4'
Cd Cd -0.8075 1.2024 'International Tables Vol C Tables 4.2.6.8 and 6.1.1.4'

loop_
_geom_angle_atom_site_label_1
_geom_angle_atom_site_label_2
_geom_angle_atom_site_label_3
_geom_angle
O3 Cd1 N1 83.90(8)
O3 Cd1 N3 119.60(8)
N1 Cd1 N3 155.98(7)
O3 Cd1 O8 155.82(7)
N1 Cd1 O8 79.82(7)
N3 Cd1 O8 79.14(7)
O3 Cd1 N2 80.18(7)
N1 Cd1 N2 66.30(7)
N3 Cd1 N2 119.37(7)
O8 Cd1 N2 76.95(6)
O3 Cd1 O7 145.17(7)
N1 Cd1 O7 81.91(7)
N3 Cd1 O7 75.61(7)
O8 Cd1 O7 49.23(6)
N2 Cd1 O7 121.73(6)
O3 Cd1 N4 75.64(7)
N1 Cd1 N4 64.83(7)
N3 Cd1 N4 113.58(7)
O8 Cd1 N4 112.55(7)
N2 Cd1 N4 127.02(6)
O7 Cd1 N4 69.53(6)
C12 O1 C13 119.47(19)
C17 O2 C16 118.3(2)
N5 O3 Cd1 104.48(17)
N6 O7 Cd1 95.65(15)
N6 O8 Cd1 97.83(15)
C1 N1 C5 118.0(2)
C1 N1 Cd1 121.84(16)
C5 N1 Cd1 119.78(16)
C6 N2 C7 119.2(2)
C6 N2 Cd1 114.94(16)
C7 N2 Cd1 125.61(15)
C15 N3 C14 110.8(2)
C15 N3 Cd1 113.67(17)
C14 N3 Cd1 117.69(15)
C23 N4 C22 119.9(2)
C23 N4 Cd1 113.58(16)
C22 N4 Cd1 126.08(16)
O4 N5 O5 121.2(2)
O4 N5 O3 120.7(2)
O5 N5 O3 118.2(2)
O6 N6 O7 121.9(2)
O6 N6 O8 121.2(2)
O7 N6 O8 116.9(2)
N1 C1 C2 122.5(2)
N1 C1 C23 117.1(2)
C2 C1 C23 120.2(2)
C1 C2 C3 118.9(2)
C4 C3 C2 118.7(2)
C3 C4 C5 118.9(2)
N1 C5 C4 122.9(2)
N1 C5 C6 116.3(2)
C4 C5 C6 120.6(2)
N2 C6 C5 120.1(2)
C8 C7 C12 119.4(2)
C8 C7 N2 124.2(2)
C12 C7 N2 116.4(2)
C9 C8 C7 119.8(3)
C10 C9 C8 120.0(3)
C9 C10 C11 121.2(3)
C12 C11 C10 118.7(2)
O1 C12 C11 125.6(2)
O1 C12 C7 113.4(2)
C11 C12 C7 120.9(2)
O1 C13 C14 103.8(2)
N3 C14 C13 111.8(2)
N3 C15 C16 110.8(2)
O2 C16 C15 106.1(2)
O2 C17 C18 123.8(2)
O2 C17 C22 116.1(2)
C18 C17 C22 120.0(2)
C19 C18 C17 119.8(3)
C20 C19 C18 120.6(3)
C21 C20 C19 119.8(3)
C20 C21 C22 120.6(3)
C21 C22 C17 119.1(2)
C21 C22 N4 125.0(2)
C17 C22 N4 115.8(2)
N4 C23 C1 119.5(2)

loop_
_geom_bond_atom_site_label_1
_geom_bond_atom_site_label_2
_geom_bond_distance
Cd1 O3 2.376(2)
Cd1 N1 2.389(2)
Cd1 N3 2.397(2)
Cd1 O8 2.544(2)
Cd1 N2 2.556(2)
Cd1 O7 2.595(2)
Cd1 N4 2.658(2)
O1 C12 1.362(3)
O1 C13 1.425(3)
O2 C17 1.361(3)
O2 C16 1.424(3)
O3 N5 1.256(3)
O4 N5 1.232(3)
O5 N5 1.245(3)
O6 N6 1.234(3)
O7 N6 1.250(3)
O8 N6 1.261(3)
N1 C1 1.336(3)
N1 C5 1.348(3)
N2 C6 1.271(3)
N2 C7 1.411(3)
N3 C15 1.474(3)
N3 C14 1.476(3)
N4 C23 1.268(3)
N4 C22 1.426(3)
C1 C2 1.392(3)
C1 C23 1.480(3)
C2 C3 1.393(4)
C3 C4 1.379(4)
C4 C5 1.384(3)
C5 C6 1.472(3)
C7 C8 1.391(4)
C7 C12 1.392(3)
C8 C9 1.388(4)
C9 C10 1.374(4)
C10 C11 1.389(4)
C11 C12 1.385(3)
C13 C14 1.505(4)
C15 C16 1.511(4)
C17 C18 1.395(4)
C17 C22 1.401(4)
C18 C19 1.383(4)
C19 C20 1.385(4)
C20 C21 1.384(4)
C21 C22 1.397(4)

loop_
_geom_torsion_atom_site_label_1
_geom_torsion_atom_site_label_2
_geom_torsion_atom_site_label_3
_geom_torsion_atom_site_label_4
_geom_torsion
N1 Cd1 O3 N5 144.71(17)
N3 Cd1 O3 N5 -40.52(19)
O8 Cd1 O3 N5 96.9(2)
N2 Cd1 O3 N5 77.78(16)
O7 Cd1 O3 N5 -148.94(14)
N4 Cd1 O3 N5 -149.76(18)
O3 Cd1 O7 N6 -147.00(15)
N1 Cd1 O7 N6 -80.08(15)
N3 Cd1 O7 N6 91.40(15)
O8 Cd1 O7 N6 3.43(13)
N2 Cd1 O7 N6 -24.49(17)
N4 Cd1 O7 N6 -146.15(16)
O3 Cd1 O8 N6 133.11(18)
N1 Cd1 O8 N6 84.64(16)
N3 Cd1 O8 N6 -83.69(15)
N2 Cd1 O8 N6 152.45(16)
O7 Cd1 O8 N6 -3.41(13)
N4 Cd1 O8 N6 27.50(17)
O3 Cd1 N1 C1 91.58(18)
N3 Cd1 N1 C1 -77.2(3)
O8 Cd1 N1 C1 -106.39(18)
N2 Cd1 N1 C1 173.5(2)
O7 Cd1 N1 C1 -56.52(18)
N4 Cd1 N1 C1 14.60(17)
O3 Cd1 N1 C5 -95.87(18)
N3 Cd1 N1 C5 95.4(2)
O8 Cd1 N1 C5 66.17(18)
N2 Cd1 N1 C5 -13.95(16)
O7 Cd1 N1 C5 116.03(18)
N4 Cd1 N1 C5 -172.84(19)
O3 Cd1 N2 C6 100.42(18)
N1 Cd1 N2 C6 12.81(16)
N3 Cd1 N2 C6 -141.04(17)
O8 Cd1 N2 C6 -71.66(17)
O7 Cd1 N2 C6 -50.31(19)
N4 Cd1 N2 C6 36.9(2)
O3 Cd1 N2 C7 -84.99(18)
N1 Cd1 N2 C7 -172.6(2)
N3 Cd1 N2 C7 33.6(2)
O8 Cd1 N2 C7 102.93(18)
O7 Cd1 N2 C7 124.27(17)
N4 Cd1 N2 C7 -148.51(17)
O3 Cd1 N3 C15 -21.03(19)
N1 Cd1 N3 C15 146.10(18)
O8 Cd1 N3 C15 175.37(18)
N2 Cd1 N3 C15 -116.46(17)
O7 Cd1 N3 C15 124.95(18)
N4 Cd1 N3 C15 65.34(18)
O3 Cd1 N3 C14 110.90(18)
N1 Cd1 N3 C14 -82.0(2)
O8 Cd1 N3 C14 -52.70(18)
N2 Cd1 N3 C14 15.5(2)
O7 Cd1 N3 C14 -103.11(18)
N4 Cd1 N3 C14 -162.72(17)
O3 Cd1 N4 C23 -104.27(18)
N1 Cd1 N4 C23 -14.31(16)
N3 Cd1 N4 C23 139.34(17)
O8 Cd1 N4 C23 51.70(18)
N2 Cd1 N4 C23 -38.7(2)
O7 Cd1 N4 C23 76.23(17)
O3 Cd1 N4 C22 83.46(18)
N1 Cd1 N4 C22 173.4(2)
N3 Cd1 N4 C22 -32.9(2)
O8 Cd1 N4 C22 -120.58(18)
N2 Cd1 N4 C22 149.02(17)
O7 Cd1 N4 C22 -96.04(18)
Cd1 O3 N5 O4 -174.55(19)
Cd1 O3 N5 O5 5.8(3)
Cd1 O7 N6 O6 173.6(2)
Cd1 O7 N6 O8 -5.9(2)
Cd1 O8 N6 O6 -173.44(19)
Cd1 O8 N6 O7 6.0(2)
C5 N1 C1 C2 -2.9(3)
Cd1 N1 C1 C2 169.80(18)
C5 N1 C1 C23 173.1(2)
Cd1 N1 C1 C23 -14.2(3)
N1 C1 C2 C3 0.7(4)
C23 C1 C2 C3 -175.2(2)
C1 C2 C3 C4 1.9(4)
C2 C3 C4 C5 -2.1(4)
C1 N1 C5 C4 2.6(3)
Cd1 N1 C5 C4 -170.24(18)
C1 N1 C5 C6 -172.9(2)
Cd1 N1 C5 C6 14.3(3)
C3 C4 C5 N1 -0.1(4)
C3 C4 C5 C6 175.2(2)
C7 N2 C6 C5 174.0(2)
Cd1 N2 C6 C5 -11.1(3)
N1 C5 C6 N2 -1.2(3)
C4 C5 C6 N2 -176.8(2)
C6 N2 C7 C8 -36.0(3)
Cd1 N2 C7 C8 149.6(2)
C6 N2 C7 C12 146.9(2)
Cd1 N2 C7 C12 -27.4(3)
C12 C7 C8 C9 1.2(4)
N2 C7 C8 C9 -175.8(2)
C7 C8 C9 C10 -1.3(4)
C8 C9 C10 C11 0.7(5)
C9 C10 C11 C12 0.1(4)
C13 O1 C12 C11 -21.7(4)
C13 O1 C12 C7 162.4(2)
C10 C11 C12 O1 -176.0(2)
C10 C11 C12 C7 -0.2(4)
C8 C7 C12 O1 175.8(2)
N2 C7 C12 O1 -7.0(3)
C8 C7 C12 C11 -0.4(4)
N2 C7 C12 C11 176.8(2)
C12 O1 C13 C14 -179.0(2)
C15 N3 C14 C13 77.8(3)
Cd1 N3 C14 C13 -55.4(3)
O1 C13 C14 N3 67.1(3)
C14 N3 C15 C16 157.9(2)
Cd1 N3 C15 C16 -66.9(2)
C17 O2 C16 C15 177.3(2)
N3 C15 C16 O2 49.4(3)
C16 O2 C17 C18 -19.2(4)
C16 O2 C17 C22 162.6(2)
O2 C17 C18 C19 -173.6(3)
C22 C17 C18 C19 4.5(4)
C17 C18 C19 C20 -2.9(4)
C18 C19 C20 C21 -0.2(4)
C19 C20 C21 C22 1.8(4)
C20 C21 C22 C17 -0.2(4)
C20 C21 C22 N4 175.0(2)
O2 C17 C22 C21 175.3(2)
C18 C17 C22 C21 -3.0(4)
O2 C17 C22 N4 -0.3(3)
C18 C17 C22 N4 -178.6(2)
C23 N4 C22 C21 17.6(4)
Cd1 N4 C22 C21 -170.55(18)
C23 N4 C22 C17 -167.0(2)
Cd1 N4 C22 C17 4.8(3)
C22 N4 C23 C1 -173.7(2)
Cd1 N4 C23 C1 13.5(3)
N1 C1 C23 N4 -1.2(3)
C2 C1 C23 N4 174.9(2)
